data_7232072
loop_
_publ_author_name
'Ying, Jun'
'Chen, Ya-Guang'
'Wang, Xiu-Yan'

_publ_section_title
;
 A series of 0D to 3D Anderson-type polyoxometalate-based compounds
 obtained under ambient and hydrothermal conditions
;
_journal_issue 7
_journal_name_full CrystEngComm
_journal_page_first 1168
_journal_paper_doi 10.1039/C8CE01971A
_journal_volume 21
_journal_year 2019
_chemical_formula_moiety 'C2 H13 Al Cu0.5 Mo6 N2 O24, C4 H18 Cu2 N4 O2, O'
_chemical_formula_sum 'C6 H31 Al Cu2.5 Mo6 N6 O27'
_chemical_formula_weight 1380.84
_space_group_crystal_system triclinic
_space_group_IT_number 2
_space_group_name_Hall '-P 1'
_space_group_name_H-M_alt 'P -1'
_symmetry_space_group_name_Hall '-P 1'
_symmetry_space_group_name_H-M 'P -1'
_atom_sites_solution_hydrogens mixed
_audit_creation_date 2018-12-16
_audit_creation_method
;
Olex2 1.2
(compiled 2018.05.29 svn.r3508 for OlexSys, GUI svn.r5506)
;
_audit_update_record
;
2018-12-18 deposited with the CCDC.
2019-01-09 downloaded from the CCDC.
;
_cell_angle_alpha 87.291(3)
_cell_angle_beta 85.271(5)
_cell_angle_gamma 84.015(5)
_cell_formula_units_Z 1
_cell_length_a 6.4672(16)
_cell_length_b 10.482(3)
_cell_length_c 13.154(3)
_cell_measurement_reflns_used 838
_cell_measurement_temperature 296(2)
_cell_measurement_theta_max 24.36
_cell_measurement_theta_min 2.55
_cell_volume 883.1(4)
_computing_cell_refinement 'SAINT V8.18C (?, 2016)'
_computing_data_collection 'SMART (Bruker, 2001)'
_computing_data_reduction 'SAINT V8.18C (?, 2016)'
_computing_molecular_graphics 'Olex2 (Dolomanov et al., 2009)'
_computing_publication_material 'Olex2 (Dolomanov et al., 2009)'
_computing_structure_refinement 'ShelXL (Sheldrick, 2015)'
_computing_structure_solution 'SHELXS-97 (Sheldrick, 1990)'
_diffrn_ambient_temperature 296.15
_diffrn_measured_fraction_theta_full 0.999
_diffrn_measured_fraction_theta_max 0.999
_diffrn_measurement_device_type 'Bruker D8 Venture'
_diffrn_measurement_method 'phi and omega scans'
_diffrn_radiation_monochromator graphite
_diffrn_radiation_type MoK\a
_diffrn_radiation_wavelength 0.71073
_diffrn_reflns_av_R_equivalents 0.0587
_diffrn_reflns_av_unetI/netI 0.1315
_diffrn_reflns_Laue_measured_fraction_full 0.999
_diffrn_reflns_Laue_measured_fraction_max 0.999
_diffrn_reflns_limit_h_max 7
_diffrn_reflns_limit_h_min -7
_diffrn_reflns_limit_k_max 10
_diffrn_reflns_limit_k_min -12
_diffrn_reflns_limit_l_max 15
_diffrn_reflns_limit_l_min -15
_diffrn_reflns_number 5063
_diffrn_reflns_point_group_measured_fraction_full 0.999
_diffrn_reflns_point_group_measured_fraction_max 0.999
_diffrn_reflns_theta_full 24.996
_diffrn_reflns_theta_max 24.996
_diffrn_reflns_theta_min 1.555
_exptl_absorpt_coefficient_mu 3.653
_exptl_absorpt_correction_T_max 0.674
_exptl_absorpt_correction_T_min 0.581
_exptl_absorpt_correction_type multi-scan
_exptl_absorpt_process_details SABABS
_exptl_crystal_colour colourless
_exptl_crystal_colour_primary colourless
_exptl_crystal_density_diffrn 2.596
_exptl_crystal_density_method 'not measured'
_exptl_crystal_description block
_exptl_crystal_F_000 662
_exptl_crystal_size_max 0.14
_exptl_crystal_size_mid 0.12
_exptl_crystal_size_min 0.1
_refine_diff_density_max 1.509
_refine_diff_density_min -1.233
_refine_diff_density_rms 0.220
_refine_ls_extinction_method none
_refine_ls_goodness_of_fit_ref 0.959
_refine_ls_hydrogen_treatment mixed
_refine_ls_matrix_type full
_refine_ls_number_parameters 259
_refine_ls_number_reflns 3095
_refine_ls_number_restraints 42
_refine_ls_restrained_S_all 0.957
_refine_ls_R_factor_all 0.1103
_refine_ls_R_factor_gt 0.0512
_refine_ls_shift/su_max 0.000
_refine_ls_shift/su_mean 0.000
_refine_ls_structure_factor_coef Fsqd
_refine_ls_weighting_details 'w=1/[\s^2^(Fo^2^)+(0.0537P)^2^] where P=(Fo^2^+2Fc^2^)/3'
_refine_ls_weighting_scheme calc
_refine_ls_wR_factor_gt 0.1120
_refine_ls_wR_factor_ref 0.1289
_reflns_Friedel_coverage 0.000
_reflns_number_gt 1810
_reflns_number_total 3095
_reflns_threshold_expression 'I > 2\s(I)'
_cod_data_source_file c8ce01971a2.cif
_cod_data_source_block y_CCDC4
_cod_depositor_comments 'Adding full bibliography for 7232067--7232073.cif.'
_cod_original_formula_sum 'C6 H31 Al Cu2.50 Mo6 N6 O27'
_cod_database_code 7232072
_shelx_shelxl_version_number 2018/3
_shelx_space_group_comment
;
The symmetry employed for this shelxl refinement is uniquely defined
by the following loop, which should always be used as a source of
symmetry information in preference to the above space-group names.
They are only intended as comments.
;
_olex2_refinement_description
;
1. Fixed Uiso
 At 1.2 times of:
  All C(H) groups, All C(H,H) groups, All N(H,H) groups
 At 1.5 times of:
  All N(H,H,H,H) groups
2. Restrained distances
 H13-O13
 0.85 with sigma of 0.02
 H12-O12 = H11-O11 = H1-O1
 0.85 with sigma of 0.02
3. Uiso/Uaniso restraints and constraints
Uanis(N3) \\sim Ueq: with sigma of 0.001 and sigma for terminal atoms of 0.002
Uanis(O1W) \\sim Ueq: with sigma of 0.01 and sigma for terminal atoms of 0.02
4. Rigid body (RIGU) restrains
 Cu3, N3, C4, C3, N4
 with sigma for 1-2 distances of 0.001 and sigma for 1-3 distances of 0.001
5. Others
 Fixed Sof: Cu3(0.25) N3(0.5) H3A(0.5) H3B(0.5) C4(0.5) H4(0.5) C3(0.5)
 H3C(0.5) H3D(0.5) N4(0.5) H4A(0.5) H4B(0.5) O1W(0.5)
6.a Secondary CH2 refined with riding coordinates:
 C2(H2A,H2B), C1(H1A,H1B), N1(H1C,H1D), N2(H2C,H2D), N3(H3A,H3B), C3(H3C,H3D),
 N4(H4A,H4B)
6.b Aromatic/amide H refined with riding coordinates:
 C4(H4)
;
_olex2_submission_special_instructions 'No special instructions were received'

loop_
_space_group_symop_operation_xyz
'x, y, z'
'-x, -y, -z'

loop_
_atom_site_label
_atom_site_type_symbol
_atom_site_fract_x
_atom_site_fract_y
_atom_site_fract_z
_atom_site_U_iso_or_equiv
_atom_site_adp_type
_atom_site_occupancy
_atom_site_site_symmetry_order
_atom_site_calc_flag
_atom_site_refinement_flags_posn
_atom_site_refinement_flags_adp
_atom_site_refinement_flags_occupancy
Al1 Al 1.000000 0.000000 0.500000 0.0167(12) Uani 1 2 d S T P
Mo1 Mo 1.23565(17) -0.21337(9) 0.65531(8) 0.0222(3) Uani 1 1 d . . .
Mo2 Mo 0.62043(16) 0.20718(9) 0.59012(8) 0.0211(3) Uani 1 1 d . . .
Mo3 Mo 0.86400(17) -0.00173(10) 0.74919(8) 0.0222(3) Uani 1 1 d . . .
O12 O 0.7480(12) -0.0054(6) 0.5857(6) 0.0181(18) Uani 1 1 d D . .
O11 O 1.0715(11) -0.1789(7) 0.5069(6) 0.0180(18) Uani 1 1 d D . .
O10 O 0.8020(12) 0.1731(6) 0.6977(6) 0.0215(19) Uani 1 1 d . . .
O9 O 0.9589(12) -0.1791(7) 0.7212(6) 0.0228(19) Uani 1 1 d . . .
O8 O 1.2370(13) -0.3755(7) 0.6471(7) 0.036(2) Uani 1 1 d . . .
O7 O 0.6168(13) 0.3704(7) 0.5866(6) 0.033(2) Uani 1 1 d . . .
O6 O 0.6354(13) -0.0233(8) 0.8165(6) 0.036(2) Uani 1 1 d . . .
O5 O 0.3880(12) 0.1735(7) 0.6515(6) 0.029(2) Uani 1 1 d . . .
O4 O 1.3784(13) -0.1959(8) 0.7541(7) 0.037(2) Uani 1 1 d . . .
O3 O 1.0250(13) 0.0296(8) 0.8380(6) 0.034(2) Uani 1 1 d . . .
O2 O 1.4485(11) -0.1784(7) 0.5467(6) 0.0220(19) Uani 1 1 d . . .
O1 O 1.1327(11) -0.0021(7) 0.6237(6) 0.0167(18) Uani 1 1 d D . .
Cu2 Cu 0.9502(2) -0.50526(13) 0.60990(12) 0.0278(4) Uani 1 1 d . . .
Cu3 Cu 0.500000 0.000000 1.000000 0.0276(11) Uani 0.5 2 d S TU P
C2 C 0.957(3) -0.5522(15) 0.8210(12) 0.066(5) Uani 1 1 d . . .
H2A H 1.046565 -0.488661 0.837430 0.079 Uiso 1 1 calc R . .
H2B H 0.946578 -0.614181 0.877885 0.079 Uiso 1 1 calc R . .
C1 C 0.741(3) -0.4883(15) 0.7990(13) 0.065(5) Uani 1 1 d . . .
H1A H 0.648172 -0.554065 0.794218 0.078 Uiso 1 1 calc R . .
H1B H 0.686823 -0.435117 0.855403 0.078 Uiso 1 1 calc R . .
N1 N 0.7449(16) -0.4119(10) 0.7080(8) 0.037(3) Uani 1 1 d . . .
H1C H 0.783568 -0.334971 0.718714 0.044 Uiso 1 1 calc R . .
H1D H 0.619239 -0.401664 0.683989 0.044 Uiso 1 1 calc R . .
N2 N 1.0394(17) -0.6161(9) 0.7270(8) 0.033(3) Uani 1 1 d . . .
H2C H 0.990614 -0.692237 0.725364 0.040 Uiso 1 1 calc R . .
H2D H 1.177993 -0.628260 0.724575 0.040 Uiso 1 1 calc R . .
N3 N 0.326(2) -0.1303(14) 0.9771(12) 0.008(3) Uani 0.5 1 d . U .
H3A H 0.208593 -0.117369 1.017054 0.009 Uiso 0.5 1 calc R . .
H3B H 0.292616 -0.121972 0.912673 0.009 Uiso 0.5 1 calc R . .
O13 O 0.8804(13) -0.3931(7) 0.4938(6) 0.025(2) Uani 1 1 d D . .
C4 C 0.564(4) -0.250(2) 1.085(2) 0.041(6) Uani 0.5 1 d . U .
H4 H 0.565644 -0.305584 1.142606 0.050 Uiso 0.5 1 calc R . .
C3 C 0.408(4) -0.248(2) 0.994(2) 0.039(6) Uani 0.5 1 d . U .
H3C H 0.485224 -0.279635 0.932341 0.047 Uiso 0.5 1 calc R . .
H3D H 0.298578 -0.303017 1.013147 0.047 Uiso 0.5 1 calc R . .
N4 N 0.678(3) -0.1640(17) 1.0651(15) 0.030(5) Uani 0.5 1 d . U .
H4A H 0.783205 -0.191246 1.020903 0.036 Uiso 0.5 1 calc R . .
H4B H 0.730795 -0.142444 1.121497 0.036 Uiso 0.5 1 calc R . .
H13 H 0.773(12) -0.368(11) 0.463(9) 0.045 Uiso 1 1 d DR . .
H12 H 0.668(16) -0.060(9) 0.570(10) 0.045 Uiso 1 1 d DR . .
H1 H 1.194(17) 0.051(9) 0.655(9) 0.045 Uiso 1 1 d DR . .
H11 H 0.978(14) -0.228(10) 0.497(10) 0.045 Uiso 1 1 d DR . .
O1W O 0.994(4) -0.2716(18) 0.9379(16) 0.075(7) Uani 0.5 1 d . U .

loop_
_atom_site_aniso_label
_atom_site_aniso_U_11
_atom_site_aniso_U_22
_atom_site_aniso_U_33
_atom_site_aniso_U_23
_atom_site_aniso_U_13
_atom_site_aniso_U_12
Al1 0.015(3) 0.010(3) 0.024(3) -0.002(2) 0.000(2) 0.002(2)
Mo1 0.0239(7) 0.0150(6) 0.0282(7) -0.0040(5) -0.0055(5) -0.0001(5)
Mo2 0.0161(6) 0.0140(6) 0.0329(7) -0.0096(5) 0.0012(5) 0.0013(5)
Mo3 0.0269(7) 0.0189(6) 0.0209(7) -0.0063(5) 0.0026(5) -0.0031(5)
O12 0.021(5) 0.008(4) 0.025(5) -0.005(3) 0.001(4) -0.001(3)
O11 0.018(5) 0.016(4) 0.021(5) -0.007(4) -0.001(4) -0.005(3)
O10 0.024(5) 0.006(4) 0.035(5) -0.005(4) -0.004(4) -0.002(3)
O9 0.027(5) 0.016(4) 0.024(5) 0.004(4) 0.002(4) -0.001(4)
O8 0.046(6) 0.014(5) 0.049(7) -0.005(4) -0.004(5) -0.005(4)
O7 0.035(6) 0.017(5) 0.045(6) -0.010(4) 0.005(4) 0.002(4)
O6 0.040(6) 0.035(5) 0.033(6) -0.005(4) 0.015(4) -0.012(4)
O5 0.020(5) 0.022(5) 0.045(6) -0.010(4) 0.008(4) -0.001(4)
O4 0.036(6) 0.030(5) 0.049(6) -0.011(4) -0.018(5) -0.003(4)
O3 0.041(6) 0.036(5) 0.026(5) -0.003(4) -0.011(4) -0.002(4)
O2 0.011(4) 0.017(4) 0.038(5) -0.013(4) -0.002(4) 0.003(3)
O1 0.020(5) 0.015(4) 0.018(5) -0.011(3) -0.001(4) -0.008(3)
Cu2 0.0327(10) 0.0158(8) 0.0348(11) -0.0051(7) -0.0048(8) 0.0016(7)
Cu3 0.031(3) 0.028(2) 0.024(3) -0.005(2) 0.000(2) -0.003(2)
C2 0.096(15) 0.068(12) 0.034(11) 0.004(9) -0.010(10) -0.008(11)
C1 0.065(13) 0.060(12) 0.064(13) -0.016(10) 0.031(10) 0.007(10)
N1 0.032(7) 0.031(7) 0.046(8) -0.006(6) 0.010(6) -0.005(5)
N2 0.042(7) 0.024(6) 0.034(7) -0.005(5) -0.007(6) -0.002(5)
N3 0.009(3) 0.008(3) 0.007(3) -0.0007(10) 0.0001(11) -0.0011(11)
O13 0.026(5) 0.017(4) 0.033(6) -0.001(4) -0.015(4) 0.006(4)
C4 0.033(9) 0.024(9) 0.069(13) 0.010(8) -0.034(9) 0.002(6)
C3 0.040(10) 0.010(4) 0.072(14) -0.002(4) -0.037(11) 0.003(3)
N4 0.035(7) 0.023(9) 0.036(11) -0.009(7) -0.024(8) 0.001(6)
O1W 0.132(16) 0.046(11) 0.050(13) 0.015(10) -0.012(12) -0.022(12)

loop_
_atom_type_symbol
_atom_type_description
_atom_type_scat_dispersion_real
_atom_type_scat_dispersion_imag
_atom_type_scat_source
C C 0.0033 0.0016 'International Tables Vol C Tables 4.2.6.8 and 6.1.1.4'
H H 0.0000 0.0000 'International Tables Vol C Tables 4.2.6.8 and 6.1.1.4'
Al Al 0.0645 0.0514 'International Tables Vol C Tables 4.2.6.8 and 6.1.1.4'
Cu Cu 0.3201 1.2651 'International Tables Vol C Tables 4.2.6.8 and 6.1.1.4'
Mo Mo -1.6832 0.6857 'International Tables Vol C Tables 4.2.6.8 and 6.1.1.4'
N N 0.0061 0.0033 'International Tables Vol C Tables 4.2.6.8 and 6.1.1.4'
O O 0.0106 0.0060 'International Tables Vol C Tables 4.2.6.8 and 6.1.1.4'

loop_
_geom_angle_atom_site_label_1
_geom_angle_atom_site_label_2
_geom_angle_atom_site_label_3
_geom_angle
_geom_angle_site_symmetry_1
_geom_angle_site_symmetry_3
O12 Al1 O12 180.0(4) 2_756 .
O11 Al1 O12 85.2(3) 2_756 .
O11 Al1 O12 85.2(3) . 2_756
O11 Al1 O12 94.8(3) . .
O11 Al1 O12 94.8(3) 2_756 2_756
O11 Al1 O11 180.0 . 2_756
O11 Al1 O1 84.5(3) 2_756 2_756
O11 Al1 O1 95.5(3) . 2_756
O11 Al1 O1 84.5(3) . .
O11 Al1 O1 95.5(3) 2_756 .
O1 Al1 O12 85.4(3) . .
O1 Al1 O12 94.6(3) . 2_756
O1 Al1 O12 94.6(3) 2_756 .
O1 Al1 O12 85.4(3) 2_756 2_756
O1 Al1 O1 180.0 . 2_756
O9 Mo1 O11 84.5(3) . .
O9 Mo1 O2 150.9(3) . .
O9 Mo1 O1 72.9(3) . .
O8 Mo1 O11 90.9(3) . .
O8 Mo1 O9 98.0(4) . .
O8 Mo1 O2 100.4(4) . .
O8 Mo1 O1 157.1(3) . .
O4 Mo1 O11 163.1(3) . .
O4 Mo1 O9 99.9(4) . .
O4 Mo1 O8 104.5(4) . .
O4 Mo1 O2 97.1(4) . .
O4 Mo1 O1 97.8(3) . .
O2 Mo1 O11 72.9(3) . .
O2 Mo1 O1 81.5(3) . .
O1 Mo1 O11 67.7(2) . .
O11 Mo2 O12 68.4(3) 2_756 .
O10 Mo2 O12 72.4(3) . .
O10 Mo2 O11 81.5(3) . 2_756
O10 Mo2 O2 150.0(3) . 2_756
O7 Mo2 O12 159.9(3) . .
O7 Mo2 O11 93.6(3) . 2_756
O7 Mo2 O10 96.8(3) . .
O7 Mo2 O5 106.0(4) . .
O7 Mo2 O2 101.2(4) . 2_756
O5 Mo2 O12 93.0(3) . .
O5 Mo2 O11 159.7(3) . 2_756
O5 Mo2 O10 100.9(4) . .
O5 Mo2 O2 97.0(4) . 2_756
O2 Mo2 O12 82.8(3) 2_756 .
O2 Mo2 O11 73.6(3) 2_756 2_756
O10 Mo3 O12 71.0(3) . .
O10 Mo3 O9 148.5(3) . .
O10 Mo3 O1 82.8(3) . .
O9 Mo3 O12 81.8(3) . .
O9 Mo3 O1 72.3(3) . .
O6 Mo3 O12 97.7(4) . .
O6 Mo3 O10 99.8(4) . .
O6 Mo3 O9 99.2(4) . .
O6 Mo3 O3 104.6(4) . .
O6 Mo3 O1 163.7(3) . .
O3 Mo3 O12 156.5(4) . .
O3 Mo3 O10 97.5(3) . .
O3 Mo3 O9 101.7(4) . .
O3 Mo3 O1 90.9(4) . .
O1 Mo3 O12 67.7(3) . .
Al1 O12 Mo2 102.4(3) . .
Al1 O12 Mo3 102.5(3) . .
Al1 O12 H12 116(9) . .
Mo2 O12 Mo3 91.6(2) . .
Mo2 O12 H12 119(8) . .
Mo3 O12 H12 122(9) . .
Al1 O11 Mo1 103.7(3) . .
Al1 O11 Mo2 104.0(3) . 2_756
Al1 O11 H11 118(8) . .
Mo1 O11 H11 117(9) . .
Mo2 O11 Mo1 91.9(3) 2_756 .
Mo2 O11 H11 118(9) 2_756 .
Mo2 O10 Mo3 119.5(3) . .
Mo1 O9 Mo3 117.1(4) . .
Mo3 O6 Cu3 134.7(4) . .
Mo2 O2 Mo1 115.5(3) 2_756 .
Al1 O1 Mo1 104.0(3) . .
Al1 O1 Mo3 104.3(3) . .
Al1 O1 H1 136(9) . .
Mo1 O1 Mo3 92.4(3) . .
Mo1 O1 H1 116(8) . .
Mo3 O1 H1 92(9) . .
N1 Cu2 Cu2 136.1(3) . 2_746
N2 Cu2 Cu2 136.6(3) . 2_746
N2 Cu2 N1 87.1(5) . .
O13 Cu2 Cu2 41.4(2) 2_746 2_746
O13 Cu2 Cu2 42.0(2) . 2_746
O13 Cu2 N1 172.1(4) 2_746 .
O13 Cu2 N1 94.6(4) . .
O13 Cu2 N2 95.3(4) 2_746 .
O13 Cu2 N2 176.4(4) . .
O13 Cu2 O13 83.4(3) . 2_746
N3 Cu3 O6 85.9(5) . .
N3 Cu3 O6 94.1(5) 2_657 .
N3 Cu3 N3 180.0 . 2_657
N3 Cu3 N4 80.2(6) . .
N3 Cu3 N4 99.8(6) 2_657 .
N3 Cu3 N4 80.2(6) 2_657 2_657
N3 Cu3 N4 99.8(6) . 2_657
N4 Cu3 O6 98.6(6) . .
N4 Cu3 O6 81.4(6) 2_657 .
N4 Cu3 N4 180.0 . 2_657
H2A C2 H2B 108.8 . .
C1 C2 H2A 110.6 . .
C1 C2 H2B 110.6 . .
N2 C2 H2A 110.6 . .
N2 C2 H2B 110.6 . .
N2 C2 C1 105.5(12) . .
C2 C1 H1A 109.1 . .
C2 C1 H1B 109.1 . .
H1A C1 H1B 107.8 . .
N1 C1 C2 112.6(13) . .
N1 C1 H1A 109.1 . .
N1 C1 H1B 109.1 . .
Cu2 N1 H1C 110.5 . .
Cu2 N1 H1D 110.5 . .
C1 N1 Cu2 106.0(9) . .
C1 N1 H1C 110.5 . .
C1 N1 H1D 110.5 . .
H1C N1 H1D 108.7 . .
Cu2 N2 H2C 110.1 . .
Cu2 N2 H2D 110.1 . .
C2 N2 Cu2 108.0(9) . .
C2 N2 H2C 110.1 . .
C2 N2 H2D 110.1 . .
H2C N2 H2D 108.4 . .
Cu3 N3 H3A 108.5 . .
Cu3 N3 H3B 108.5 . .
H3A N3 H3B 107.5 . .
C3 N3 Cu3 115.2(14) . .
C3 N3 H3A 108.5 . .
C3 N3 H3B 108.5 . .
Cu2 O13 Cu2 96.6(3) . 2_746
Cu2 O13 H13 102(9) 2_746 .
Cu2 O13 H13 137(9) . .
C3 C4 H4 126.3 . .
N4 C4 H4 126.3 . .
N4 C4 C3 107(2) . .
N3 C3 C4 109.1(19) . .
N3 C3 H3C 109.9 . .
N3 C3 H3D 109.9 . .
C4 C3 H3C 109.9 . .
C4 C3 H3D 109.9 . .
H3C C3 H3D 108.3 . .
Cu3 N4 H4A 109.9 . .
Cu3 N4 H4B 109.9 . .
C4 N4 Cu3 109.1(16) . .
C4 N4 H4A 109.9 . .
C4 N4 H4B 109.9 . .
H4A N4 H4B 108.3 . .

loop_
_geom_bond_atom_site_label_1
_geom_bond_atom_site_label_2
_geom_bond_distance
_geom_bond_site_symmetry_2
Al1 O12 1.908(8) .
Al1 O12 1.908(8) 2_756
Al1 O11 1.884(7) .
Al1 O11 1.884(7) 2_756
Al1 O1 1.900(7) .
Al1 O1 1.900(7) 2_756
Mo1 O11 2.295(7) .
Mo1 O9 1.929(8) .
Mo1 O8 1.707(7) .
Mo1 O4 1.682(8) .
Mo1 O2 1.949(8) .
Mo1 O1 2.274(7) .
Mo2 O12 2.296(7) .
Mo2 O11 2.275(8) 2_756
Mo2 O10 1.910(7) .
Mo2 O7 1.707(7) .
Mo2 O5 1.709(8) .
Mo2 O2 1.934(7) 2_756
Mo3 O12 2.338(7) .
Mo3 O10 1.937(7) .
Mo3 O9 1.938(7) .
Mo3 O6 1.690(8) .
Mo3 O3 1.693(7) .
Mo3 O1 2.296(8) .
O12 H12 0.85(2) .
O11 H11 0.85(2) .
O6 Cu3 2.513(8) .
O1 H1 0.85(2) .
Cu2 Cu2 2.909(3) 2_746
Cu2 N1 1.987(10) .
Cu2 N2 1.973(10) .
Cu2 O13 1.937(8) .
Cu2 O13 1.960(9) 2_746
Cu3 N3 1.907(15) .
Cu3 N3 1.907(15) 2_657
Cu3 N4 2.150(18) 2_657
Cu3 N4 2.150(18) .
C2 H2A 0.9700 .
C2 H2B 0.9700 .
C2 C1 1.53(2) .
C2 N2 1.469(17) .
C1 H1A 0.9700 .
C1 H1B 0.9700 .
C1 N1 1.408(18) .
N1 H1C 0.8900 .
N1 H1D 0.8900 .
N2 H2C 0.8900 .
N2 H2D 0.8900 .
N3 H3A 0.8900 .
N3 H3B 0.8900 .
N3 C3 1.31(2) .
O13 H13 0.84(2) .
C4 H4 0.9300 .
C4 C3 1.63(3) .
C4 N4 1.23(3) .
C3 H3C 0.9700 .
C3 H3D 0.9700 .
N4 H4A 0.8900 .
N4 H4B 0.8900 .

loop_
_geom_torsion_atom_site_label_1
_geom_torsion_atom_site_label_2
_geom_torsion_atom_site_label_3
_geom_torsion_atom_site_label_4
_geom_torsion
_geom_torsion_site_symmetry_1
_geom_torsion_site_symmetry_4
O12 Al1 O11 Mo1 96.0(3) 2_756 .
O12 Al1 O11 Mo1 -84.0(3) . .
O12 Al1 O11 Mo2 0.5(3) 2_756 2_756
O12 Al1 O11 Mo2 -179.5(3) . 2_756
O12 Al1 O1 Mo1 94.3(3) . .
O12 Al1 O1 Mo1 -85.7(3) 2_756 .
O12 Al1 O1 Mo3 178.1(3) 2_756 .
O12 Al1 O1 Mo3 -1.9(3) . .
O12 Mo3 O6 Cu3 -166.4(5) . .
O11 Al1 O1 Mo1 -0.9(3) . .
O11 Al1 O1 Mo1 179.1(3) 2_756 .
O11 Al1 O1 Mo3 -97.2(3) . .
O11 Al1 O1 Mo3 82.8(3) 2_756 .
O10 Mo3 O6 Cu3 -94.4(6) . .
O9 Mo3 O6 Cu3 110.8(6) . .
O3 Mo3 O6 Cu3 6.1(7) . .
O1 Al1 O11 Mo1 -179.1(3) 2_756 .
O1 Al1 O11 Mo1 0.9(3) . .
O1 Al1 O11 Mo2 -94.6(3) . 2_756
O1 Al1 O11 Mo2 85.4(3) 2_756 2_756
O1 Mo3 O6 Cu3 167.8(8) . .
Cu3 N3 C3 C4 32(3) . .
C2 C1 N1 Cu2 37.7(15) . .
C1 C2 N2 Cu2 37.3(14) . .
N2 C2 C1 N1 -51.4(17) . .
C3 C4 N4 Cu3 39(3) . .
N4 C4 C3 N3 -49(3) . .
